data_4341980
loop_
_publ_author_name
'Zhang, Shaowei'
'Ma, Jiangong'
'Zhang, Xiaoping'
'Duan, Eryue'
'Cheng, Peng'

_publ_section_title
;
 Assembly of Metal-Organic Frameworks Based on
 3,3',5,5'-Azobenzene-tetracarboxylic Acid: Photoluminescences, Magnetic
 Properties, and Gas Separations.
;
_journal_issue 2
_journal_name_full 'Inorganic chemistry'
_journal_page_first 586
_journal_page_last 595
_journal_paper_doi 10.1021/ic502488c
_journal_volume 54
_journal_year 2015
_chemical_formula_sum 'C72 H48 N10 O37 Zn8'
_chemical_formula_weight 2168.16
_chemical_name_systematic
; 
 ? 
;
_space_group_IT_number 14
_symmetry_cell_setting monoclinic
_symmetry_space_group_name_Hall '-P 2ybc'
_symmetry_space_group_name_H-M 'P 1 21/c 1'
_atom_sites_solution_hydrogens geom
_atom_sites_solution_primary direct
_atom_sites_solution_secondary difmap
_audit_creation_method SHELXL-97
_cell_angle_alpha 90.00
_cell_angle_beta 99.592(5)
_cell_angle_gamma 90.00
_cell_formula_units_Z 1
_cell_length_a 10.1591(5)
_cell_length_b 17.6487(7)
_cell_length_c 22.6853(10)
_cell_measurement_reflns_used 3256
_cell_measurement_temperature 127.9(4)
_cell_measurement_theta_max 22.1630
_cell_measurement_theta_min 3.3120
_cell_volume 4010.5(3)
_computing_structure_refinement 'SHELXL-97 (Sheldrick, 1997)'
_computing_structure_solution 'SHELXS-97 (Sheldrick, 1990)'
_diffrn_ambient_temperature 127.9(4)
_diffrn_detector_area_resol_mean 16.2116
_diffrn_measured_fraction_theta_full 0.985
_diffrn_measured_fraction_theta_max 0.985
_diffrn_measurement_device_type 'SuperNova, Single source at offset, Eos'
_diffrn_measurement_method '\w scans'
_diffrn_radiation_monochromator mirror
_diffrn_radiation_source 'SuperNova (Mo) X-ray Source'
_diffrn_radiation_type MoK\a
_diffrn_radiation_wavelength 0.71073
_diffrn_reflns_av_R_equivalents 0.0526
_diffrn_reflns_av_sigmaI/netI 0.0972
_diffrn_reflns_limit_h_max 12
_diffrn_reflns_limit_h_min -12
_diffrn_reflns_limit_k_max 18
_diffrn_reflns_limit_k_min -20
_diffrn_reflns_limit_l_max 26
_diffrn_reflns_limit_l_min -20
_diffrn_reflns_number 16677
_diffrn_reflns_theta_full 25.01
_diffrn_reflns_theta_max 25.01
_diffrn_reflns_theta_min 2.94
_exptl_absorpt_coefficient_mu 1.225
_exptl_absorpt_correction_T_max 0.9759
_exptl_absorpt_correction_T_min 0.8873
_exptl_absorpt_correction_type multi-scan
_exptl_absorpt_process_details SADABS
_exptl_crystal_colour Yellow
_exptl_crystal_density_diffrn 0.898
_exptl_crystal_density_method 'not measured'
_exptl_crystal_description Strip
_exptl_crystal_F_000 1086
_exptl_crystal_size_max 0.10
_exptl_crystal_size_mid 0.04
_exptl_crystal_size_min 0.02
_platon_squeeze_details
;
;
_refine_diff_density_max 0.757
_refine_diff_density_min -0.846
_refine_diff_density_rms 0.104
_refine_ls_extinction_method none
_refine_ls_goodness_of_fit_ref 0.916
_refine_ls_hydrogen_treatment mixed
_refine_ls_matrix_type full
_refine_ls_number_parameters 333
_refine_ls_number_reflns 6963
_refine_ls_number_restraints 49
_refine_ls_restrained_S_all 0.914
_refine_ls_R_factor_all 0.1020
_refine_ls_R_factor_gt 0.0688
_refine_ls_shift/su_max 0.001
_refine_ls_shift/su_mean 0.000
_refine_ls_structure_factor_coef Fsqd
_refine_ls_weighting_details 'calc w=1/[\s^2^(Fo^2^)+(0.1015P)^2^+0.0000P] where P=(Fo^2^+2Fc^2^)/3'
_refine_ls_weighting_scheme calc
_refine_ls_wR_factor_gt 0.1702
_refine_ls_wR_factor_ref 0.1875
_reflns_number_gt 4159
_reflns_number_total 6963
_reflns_threshold_expression >2sigma(I)
_cod_data_source_file ic502488c_si_002.cif
_cod_data_source_block 4
_cod_depositor_comments
;
The following automatic conversions were performed:

'_symmetry_cell_setting' value 'Monoclinic' changed to 'monoclinic'
according to
/home/saulius/struct/COD-crude-data--automatic-downloads/rss-feeds/ACS/lib/dictionaries/cif_core.dic
dictionary named 'cif_core.dic' version 2.4.2 from
2011-04-26.

'_exptl_absorpt_correction_type' value 'Multi-scan'
changed to 'multi-scan' according to
/home/saulius/struct/COD-crude-data--automatic-downloads/rss-feeds/ACS/lib/dictionaries/cif_core.dic
dictionary named 'cif_core.dic' version 2.4.2 from 2011-04-26.

Automatic conversion script
Id: cif_fix_values 2935 2014-11-11 08:27:57Z andrius 

 Adding full bibliography for 4341977--4341981.cif.
;
_cod_original_sg_symbol_H-M P21/c
_cod_database_code 4341980

loop_
_symmetry_equiv_pos_as_xyz
'x, y, z'
'-x, y+1/2, -z+1/2'
'-x, -y, -z'
'x, -y-1/2, z-1/2'

loop_
_atom_site_label
_atom_site_type_symbol
_atom_site_fract_x
_atom_site_fract_y
_atom_site_fract_z
_atom_site_U_iso_or_equiv
_atom_site_adp_type
_atom_site_occupancy
_atom_site_symmetry_multiplicity
_atom_site_calc_flag
_atom_site_refinement_flags
_atom_site_disorder_assembly
_atom_site_disorder_group
Zn1 Zn 0.49309(5) 0.80775(3) 0.83316(2) 0.0327(2) Uani 1 1 d . . .
Zn2 Zn 0.67370(10) 0.72506(5) 0.72779(3) 0.0840(3) Uani 1 1 d U . .
O1 O 0.5118(3) 0.69960(19) 0.84742(15) 0.0462(9) Uani 1 1 d . A .
O2 O 0.4746(4) 0.8758(2) 0.76516(19) 0.0661(11) Uani 1 1 d . A .
O3 O 0.5744(5) 0.6521(2) 0.76595(16) 0.0716(11) Uani 1 1 d U A .
O4 O 0.5523(6) 0.8063(2) 0.69739(19) 0.0884(16) Uani 1 1 d . A .
O5 O 0.6730(3) 0.8414(2) 0.87182(18) 0.0594(11) Uani 1 1 d . A .
O6 O 0.7621(4) 0.7834(3) 0.8018(2) 0.0793(14) Uani 1 1 d . A .
O7 O 0.2560(3) 0.7900(2) 0.81397(18) 0.0595(11) Uani 1 1 d . . .
O8 O 0.3771(3) 0.8531(2) 0.88675(15) 0.0470(9) Uani 1 1 d . . .
O9 O 0.5927(17) 0.6693(10) 0.6465(7) 0.039(4) Uani 0.20 1 d PU A 2
O10 O 0.6626(10) 0.6924(6) 0.6446(4) 0.026(2) Uani 0.30 1 d PU A 1
O11 O 0.8501(8) 0.6596(5) 0.7489(4) 0.071(2) Uani 0.50 1 d PU A .
H11A H 0.8552 0.6033 0.7522 0.106 Uiso 0.50 1 d PR . .
H11B H 0.9441 0.6782 0.7575 0.106 Uiso 0.50 1 d PR . .
O12 O 0.8346(14) 0.7995(9) 0.6937(7) 0.056(4) Uani 0.25 1 d PU A .
H12A H 0.8825 0.8547 0.7145 0.083 Uiso 0.25 1 d PR . .
H12B H 0.8835 0.7907 0.6521 0.083 Uiso 0.25 1 d PR . .
N1 N 0.4938(5) 0.4716(2) 0.98352(18) 0.0591(13) Uani 1 1 d . . .
N2 N 0.0528(4) 0.9874(3) 0.9934(3) 0.0757(17) Uani 1 1 d . . .
N3 N 0.6137(11) 0.6458(7) 0.5534(5) 0.081(3) Uani 0.50 1 d PU A .
C1 C 0.5395(5) 0.6455(3) 0.8162(2) 0.0410(12) Uani 1 1 d . . .
C2 C 0.5272(5) 0.5683(3) 0.8401(2) 0.0444(12) Uani 1 1 d . A .
C3 C 0.5179(6) 0.5597(3) 0.9002(2) 0.0512(14) Uani 1 1 d . . .
H3 H 0.5204 0.6017 0.9251 0.061 Uiso 1 1 calc R A .
C4 C 0.5046(6) 0.4863(3) 0.9227(2) 0.0532(14) Uani 1 1 d . A .
C5 C 0.4948(6) 0.4252(3) 0.8850(3) 0.0592(16) Uani 1 1 d . . .
H5 H 0.4797 0.3773 0.8997 0.071 Uiso 1 1 calc R A .
C6 C 0.5069(5) 0.4333(3) 0.8259(2) 0.0475(13) Uani 1 1 d . . .
C7 C 0.5233(5) 0.5054(3) 0.8046(2) 0.0481(13) Uani 1 1 d . . .
H7 H 0.5321 0.5115 0.7647 0.058 Uiso 1 1 calc R A .
C8 C 0.5065(6) 0.8670(3) 0.7156(3) 0.0559(14) Uani 1 1 d . . .
C9 C 0.7682(5) 0.8237(3) 0.8476(3) 0.0573(15) Uani 1 1 d . . .
C10 C 0.9032(5) 0.8527(3) 0.8750(3) 0.0605(17) Uani 1 1 d . . .
C11 C 0.9121(5) 0.9044(4) 0.9212(3) 0.074(2) Uani 1 1 d . . .
H11 H 0.8351 0.9210 0.9343 0.089 Uiso 1 1 calc R A .
C12 C 0.2638(5) 0.8310(3) 0.8582(3) 0.0464(13) Uani 1 1 d . . .
C13 C 0.1423(5) 0.8564(3) 0.8809(3) 0.0579(16) Uani 1 1 d . . .
C14 C 0.1508(5) 0.9079(3) 0.9270(3) 0.0619(17) Uani 1 1 d . . .
H14 H 0.2336 0.9271 0.9442 0.074 Uiso 1 1 calc R . .
C15 C 0.0359(5) 0.9317(4) 0.9481(3) 0.075(2) Uani 1 1 d . . .
C16 C 0.0172(5) 0.8305(3) 0.8534(3) 0.0569(15) Uani 1 1 d . . .
H16 H 0.0103 0.7982 0.8206 0.068 Uiso 1 1 calc R . .
C17 C 0.6250(13) 0.6399(8) 0.6104(6) 0.073(4) Uani 0.50 1 d PU . .
C18 C 0.6436(18) 0.5618(9) 0.6387(6) 0.103(5) Uani 0.50 1 d P A .
H18A H 0.6480 0.5661 0.6811 0.155 Uiso 0.50 1 calc PR . .
H18B H 0.7249 0.5398 0.6303 0.155 Uiso 0.50 1 calc PR . .
H18C H 0.5695 0.5301 0.6224 0.155 Uiso 0.50 1 calc PR . .
C19 C 0.5955(17) 0.5796(10) 0.5106(8) 0.116(4) Uani 0.50 1 d PU . .
H19A H 0.6813 0.5615 0.5044 0.174 Uiso 0.50 1 calc PR A .
H19B H 0.5447 0.5954 0.4731 0.174 Uiso 0.50 1 calc PR . .
H19C H 0.5488 0.5396 0.5271 0.174 Uiso 0.50 1 calc PR . .
C20 C 0.6015(18) 0.7192(11) 0.5307(8) 0.116(4) Uani 0.50 1 d PU . .
H20A H 0.6698 0.7506 0.5527 0.174 Uiso 0.50 1 calc PR A .
H20B H 0.5153 0.7391 0.5344 0.174 Uiso 0.50 1 calc PR . .
H20C H 0.6110 0.7186 0.4893 0.174 Uiso 0.50 1 calc PR . .

loop_
_atom_site_aniso_label
_atom_site_aniso_U_11
_atom_site_aniso_U_22
_atom_site_aniso_U_33
_atom_site_aniso_U_23
_atom_site_aniso_U_13
_atom_site_aniso_U_12
Zn1 0.0404(3) 0.0261(3) 0.0350(3) -0.0019(2) 0.0168(2) 0.0024(2)
Zn2 0.1339(8) 0.0671(6) 0.0578(5) -0.0050(4) 0.0361(5) 0.0179(5)
O1 0.067(2) 0.033(2) 0.0424(19) 0.0056(16) 0.0209(17) 0.0033(17)
O2 0.083(3) 0.049(3) 0.073(3) 0.033(2) 0.032(2) 0.015(2)
O3 0.133(4) 0.050(2) 0.033(2) -0.0117(17) 0.018(2) 0.011(2)
O4 0.169(5) 0.037(3) 0.054(3) 0.002(2) 0.004(3) 0.010(3)
O5 0.0341(19) 0.058(3) 0.090(3) -0.017(2) 0.0221(19) 0.0009(18)
O6 0.044(2) 0.086(3) 0.110(4) -0.041(3) 0.018(2) -0.009(2)
O7 0.045(2) 0.068(3) 0.070(3) -0.025(2) 0.0215(18) -0.0051(19)
O8 0.0355(19) 0.050(2) 0.059(2) -0.0144(18) 0.0192(16) 0.0040(16)
O9 0.039(4) 0.039(4) 0.039(4) -0.0011(10) 0.0064(12) 0.0002(10)
O10 0.026(2) 0.027(2) 0.025(2) -0.0010(10) 0.0052(10) 0.0003(10)
O11 0.071(2) 0.071(2) 0.071(2) -0.0020(10) 0.0119(10) 0.0022(10)
O12 0.056(4) 0.056(4) 0.055(4) 0.0005(10) 0.0098(12) -0.0006(10)
N1 0.109(4) 0.036(3) 0.030(2) 0.0075(18) 0.007(2) 0.003(3)
N2 0.040(3) 0.079(4) 0.115(4) -0.061(3) 0.034(3) -0.013(2)
N3 0.082(3) 0.081(3) 0.080(3) -0.0002(10) 0.0132(11) 0.0014(10)
C1 0.057(3) 0.033(3) 0.033(3) -0.004(2) 0.007(2) -0.003(2)
C2 0.069(3) 0.026(3) 0.040(3) 0.000(2) 0.013(3) 0.005(2)
C3 0.094(4) 0.027(3) 0.034(3) 0.000(2) 0.014(3) 0.003(3)
C4 0.087(4) 0.039(3) 0.034(3) 0.003(2) 0.012(3) -0.007(3)
C5 0.097(4) 0.021(3) 0.059(4) 0.004(3) 0.012(3) 0.000(3)
C6 0.074(4) 0.031(3) 0.039(3) -0.001(2) 0.015(3) -0.002(3)
C7 0.075(4) 0.035(3) 0.033(3) 0.000(2) 0.007(3) -0.002(3)
C8 0.074(4) 0.036(3) 0.056(4) 0.004(3) 0.007(3) -0.003(3)
C9 0.047(3) 0.043(4) 0.083(4) -0.015(3) 0.014(3) -0.007(3)
C10 0.033(3) 0.053(4) 0.100(5) -0.027(3) 0.023(3) -0.005(3)
C11 0.037(3) 0.073(5) 0.119(5) -0.046(4) 0.033(3) -0.003(3)
C12 0.035(3) 0.046(3) 0.064(4) -0.002(3) 0.025(3) -0.001(2)
C13 0.043(3) 0.057(4) 0.078(4) -0.027(3) 0.023(3) 0.001(3)
C14 0.038(3) 0.057(4) 0.093(4) -0.037(3) 0.018(3) -0.010(3)
C15 0.043(3) 0.072(5) 0.118(5) -0.052(4) 0.036(3) -0.011(3)
C16 0.049(3) 0.054(4) 0.072(4) -0.028(3) 0.022(3) -0.001(3)
C17 0.074(4) 0.073(4) 0.073(4) 0.0000(10) 0.0126(12) 0.0007(10)
C18 0.147(14) 0.098(13) 0.069(9) -0.029(9) 0.029(9) -0.009(10)
C19 0.116(4) 0.116(4) 0.115(4) -0.0003(7) 0.0193(10) 0.0002(7)
C20 0.116(4) 0.116(4) 0.115(4) -0.0003(7) 0.0193(10) 0.0002(7)

loop_
_atom_type_symbol
_atom_type_description
_atom_type_scat_dispersion_real
_atom_type_scat_dispersion_imag
_atom_type_scat_source
C C 0.0033 0.0016 'International Tables Vol C Tables 4.2.6.8 and 6.1.1.4'
H H 0.0000 0.0000 'International Tables Vol C Tables 4.2.6.8 and 6.1.1.4'
N N 0.0061 0.0033 'International Tables Vol C Tables 4.2.6.8 and 6.1.1.4'
O O 0.0106 0.0060 'International Tables Vol C Tables 4.2.6.8 and 6.1.1.4'
Zn Zn 0.2839 1.4301 'International Tables Vol C Tables 4.2.6.8 and 6.1.1.4'

loop_
_geom_angle_atom_site_label_1
_geom_angle_atom_site_label_2
_geom_angle_atom_site_label_3
_geom_angle
_geom_angle_site_symmetry_1
_geom_angle_site_symmetry_3
O2 Zn1 O1 137.38(17) . .
O2 Zn1 O5 97.26(18) . .
O1 Zn1 O5 99.43(16) . .
O2 Zn1 O8 104.34(16) . .
O1 Zn1 O8 110.11(15) . .
O5 Zn1 O8 101.82(15) . .
O2 Zn1 O7 88.59(16) . .
O1 Zn1 O7 88.22(14) . .
O5 Zn1 O7 160.84(14) . .
O8 Zn1 O7 59.03(13) . .
O2 Zn1 C12 96.19(17) . .
O1 Zn1 C12 101.00(16) . .
O5 Zn1 C12 132.06(17) . .
O8 Zn1 C12 30.27(15) . .
O7 Zn1 C12 28.80(14) . .
O3 Zn2 O4 107.7(2) . .
O3 Zn2 O10 106.6(3) . .
O4 Zn2 O10 86.8(3) . .
O3 Zn2 O6 99.14(18) . .
O4 Zn2 O6 94.92(18) . .
O10 Zn2 O6 152.4(3) . .
O3 Zn2 O11 91.2(3) . .
O4 Zn2 O11 161.1(3) . .
O10 Zn2 O11 88.1(3) . .
O6 Zn2 O11 81.4(3) . .
O3 Zn2 O9 85.7(5) . .
O4 Zn2 O9 84.4(5) . .
O10 Zn2 O9 22.8(4) . .
O6 Zn2 O9 175.1(5) . .
O11 Zn2 O9 97.7(5) . .
O3 Zn2 O12 167.2(4) . .
O4 Zn2 O12 84.5(4) . .
O10 Zn2 O12 77.2(5) . .
O6 Zn2 O12 75.6(4) . .
O11 Zn2 O12 76.6(4) . .
O9 Zn2 O12 99.5(6) . .
C1 O1 Zn1 133.1(3) . .
C8 O2 Zn1 130.0(4) . .
C1 O3 Zn2 136.0(4) . .
C8 O4 Zn2 139.2(4) . .
C9 O5 Zn1 117.5(4) . .
C9 O6 Zn2 157.1(4) . .
C12 O7 Zn1 81.3(3) . .
C12 O8 Zn1 98.1(3) . .
C17 O9 Zn2 139.9(15) . .
C17 O10 Zn2 142.4(10) . .
Zn2 O11 H11A 126.3 . .
Zn2 O11 H11B 127.6 . .
H11A O11 H11B 106.1 . .
Zn2 O12 H12A 127.8 . .
Zn2 O12 H12B 128.3 . .
H12A O12 H12B 103.9 . .
N1 N1 C4 114.7(5) 3_667 .
N2 N2 C15 114.8(5) 3_577 .
C17 N3 C20 115.8(15) . .
C17 N3 C19 124.4(14) . .
C20 N3 C19 119.3(14) . .
O1 C1 O3 124.6(5) . .
O1 C1 C2 117.1(4) . .
O3 C1 C2 118.2(5) . .
C7 C2 C3 119.2(5) . .
C7 C2 C1 121.9(5) . .
C3 C2 C1 118.9(4) . .
C2 C3 C4 119.0(5) . .
C2 C3 H3 120.5 . .
C4 C3 H3 120.5 . .
C5 C4 C3 119.9(5) . .
C5 C4 N1 116.8(5) . .
C3 C4 N1 123.2(5) . .
C4 C5 C6 121.2(5) . .
C4 C5 H5 119.4 . .
C6 C5 H5 119.4 . .
C5 C6 C7 118.2(5) . .
C5 C6 C8 121.3(5) . 2_646
C7 C6 C8 120.4(5) . 2_646
C2 C7 C6 122.4(5) . .
C2 C7 H7 118.8 . .
C6 C7 H7 118.8 . .
O2 C8 O4 124.9(5) . .
O2 C8 C6 117.8(5) . 2_656
O4 C8 C6 117.3(5) . 2_656
O5 C9 O6 125.6(5) . .
O5 C9 C10 117.4(5) . .
O6 C9 C10 117.0(5) . .
C11 C10 C16 120.1(5) . 1_655
C11 C10 C9 118.8(5) . .
C16 C10 C9 121.1(5) 1_655 .
C10 C11 C15 120.2(5) . 1_655
C10 C11 H11 119.9 . .
C15 C11 H11 119.9 1_655 .
O7 C12 O8 121.4(4) . .
O7 C12 C13 121.1(5) . .
O8 C12 C13 117.4(5) . .
O7 C12 Zn1 69.9(3) . .
O8 C12 Zn1 51.6(2) . .
C13 C12 Zn1 168.7(4) . .
C14 C13 C16 119.5(5) . .
C14 C13 C12 120.8(5) . .
C16 C13 C12 119.6(5) . .
C13 C14 C15 120.5(5) . .
C13 C14 H14 119.8 . .
C15 C14 H14 119.8 . .
C11 C15 C14 119.5(5) 1_455 .
C11 C15 N2 123.5(5) 1_455 .
C14 C15 N2 116.8(5) . .
C10 C16 C13 120.1(5) 1_455 .
C10 C16 H16 119.9 1_455 .
C13 C16 H16 119.9 . .
O9 C17 O10 41.5(10) . .
O9 C17 N3 138.3(17) . .
O10 C17 N3 122.8(15) . .
O9 C17 C18 98.6(16) . .
O10 C17 C18 114.6(12) . .
N3 C17 C18 118.9(14) . .
C17 C18 H18A 109.5 . .
C17 C18 H18B 109.5 . .
H18A C18 H18B 109.5 . .
C17 C18 H18C 109.5 . .
H18A C18 H18C 109.5 . .
H18B C18 H18C 109.5 . .
N3 C19 H19A 109.5 . .
N3 C19 H19B 109.5 . .
H19A C19 H19B 109.5 . .
N3 C19 H19C 109.5 . .
H19A C19 H19C 109.5 . .
H19B C19 H19C 109.5 . .
N3 C20 H20A 109.5 . .
N3 C20 H20B 109.5 . .
H20A C20 H20B 109.5 . .
N3 C20 H20C 109.5 . .
H20A C20 H20C 109.5 . .
H20B C20 H20C 109.5 . .

loop_
_geom_bond_atom_site_label_1
_geom_bond_atom_site_label_2
_geom_bond_distance
_geom_bond_site_symmetry_2
Zn1 O2 1.939(4) .
Zn1 O1 1.940(3) .
Zn1 O5 1.982(3) .
Zn1 O8 1.996(3) .
Zn1 O7 2.396(3) .
Zn1 C12 2.522(5) .
Zn2 O3 1.927(5) .
Zn2 O4 1.942(5) .
Zn2 O10 1.959(9) .
Zn2 O6 2.045(5) .
Zn2 O11 2.119(8) .
Zn2 O9 2.130(16) .
Zn2 O12 2.327(15) .
O1 C1 1.249(6) .
O2 C8 1.232(7) .
O3 C1 1.255(6) .
O4 C8 1.263(7) .
O5 C9 1.231(7) .
O6 C9 1.251(7) .
O7 C12 1.229(6) .
O8 C12 1.284(6) .
O9 C17 1.066(19) .
O10 C17 1.227(16) .
O11 H11A 0.9969 .
O11 H11B 0.9988 .
O12 H12A 1.1527 .
O12 H12B 1.1499 .
N1 N1 1.244(8) 3_667
N1 C4 1.425(6) .
N2 N2 1.242(8) 3_577
N2 C15 1.413(7) .
N3 C17 1.285(16) .
N3 C20 1.393(19) .
N3 C19 1.511(19) .
C1 C2 1.478(7) .
C2 C7 1.368(7) .
C2 C3 1.391(7) .
C3 C4 1.407(7) .
C3 H3 0.9300 .
C4 C5 1.371(7) .
C5 C6 1.375(7) .
C5 H5 0.9300 .
C6 C7 1.382(7) .
C6 C8 1.493(7) 2_646
C7 H7 0.9300 .
C8 C6 1.493(7) 2_656
C9 C10 1.498(7) .
C10 C11 1.381(8) .
C10 C16 1.387(7) 1_655
C11 C15 1.389(8) 1_655
C11 H11 0.9300 .
C12 C13 1.484(7) .
C13 C14 1.378(7) .
C13 C16 1.396(7) .
C14 C15 1.397(7) .
C14 H14 0.9300 .
C15 C11 1.389(8) 1_455
C16 C10 1.387(7) 1_455
C16 H16 0.9300 .
C17 C18 1.52(2) .
C18 H18A 0.9600 .
C18 H18B 0.9600 .
C18 H18C 0.9600 .
C19 H19A 0.9600 .
C19 H19B 0.9600 .
C19 H19C 0.9600 .
C20 H20A 0.9600 .
C20 H20B 0.9600 .
C20 H20C 0.9600 .

loop_
_platon_squeeze_void_nr
_platon_squeeze_void_average_x
_platon_squeeze_void_average_y
_platon_squeeze_void_average_z
_platon_squeeze_void_volume
_platon_squeeze_void_count_electrons
_platon_squeeze_void_content
1 0.000 -0.168 0.276 2071 322 ' '
